data_4342675
loop_
_publ_author_name
'Li, Bao'
'Li, Zhao'
'Wei, Rong-Jia'
'Yu, Fan'
'Chen, Xi'
'Xie, Yun-Peng'
'Zhang, Tian-le'
'Tao, Jun'

_publ_section_title
;
 A three-dimensional complex with a one-dimensional cobalt-hydroxyl chain
 based on planar nonanuclear clusters showing spin-canted
 antiferromagnetism.
;
_journal_issue 7
_journal_name_full 'Inorganic chemistry'
_journal_page_first 3331
_journal_page_last 3336
_journal_paper_doi 10.1021/ic503041b
_journal_volume 54
_journal_year 2015
_chemical_formula_sum 'C84 H70 Co9 N6 O50 P6'
_chemical_formula_weight 2679.52
_chemical_name_systematic
; 
 ? 
;
_space_group_IT_number 14
_symmetry_cell_setting monoclinic
_symmetry_space_group_name_Hall '-P 2ybc'
_symmetry_space_group_name_H-M 'P 1 21/c 1'
_atom_sites_solution_hydrogens geom
_atom_sites_solution_primary direct
_atom_sites_solution_secondary difmap
_audit_creation_method SHELXL-97
_cell_angle_alpha 90.00
_cell_angle_beta 97.387(3)
_cell_angle_gamma 90.00
_cell_formula_units_Z 2
_cell_length_a 17.6580(11)
_cell_length_b 9.1133(6)
_cell_length_c 29.517(2)
_cell_measurement_temperature 304(2)
_cell_volume 4710.5(5)
_computing_cell_refinement 'CrysAlis RED, Oxford Diffraction Ltd.'
_computing_data_collection 'CrysAlis CCD, Oxford Diffraction Ltd.'
_computing_data_reduction 'CrysAlis RED, Oxford Diffraction Ltd.'
_computing_structure_refinement 'SHELXL-97 (Sheldrick, 1997)'
_computing_structure_solution 'SHELXS-97 (Sheldrick, 1990)'
_diffrn_ambient_temperature 304(2)
_diffrn_measured_fraction_theta_full 0.998
_diffrn_measured_fraction_theta_max 0.998
_diffrn_measurement_device_type 'Oxford Gemini S Ultra'
_diffrn_radiation_monochromator graphite
_diffrn_radiation_source 'fine-focus sealed tube'
_diffrn_radiation_type MoK\a
_diffrn_radiation_wavelength 0.71073
_diffrn_reflns_av_R_equivalents 0.1701
_diffrn_reflns_av_sigmaI/netI 0.1325
_diffrn_reflns_limit_h_max 20
_diffrn_reflns_limit_h_min -21
_diffrn_reflns_limit_k_max 11
_diffrn_reflns_limit_k_min -11
_diffrn_reflns_limit_l_max 36
_diffrn_reflns_limit_l_min -36
_diffrn_reflns_number 86113
_diffrn_reflns_theta_full 26.00
_diffrn_reflns_theta_max 26.00
_diffrn_reflns_theta_min 2.95
_exptl_absorpt_coefficient_mu 1.753
_exptl_absorpt_correction_T_max 0.916
_exptl_absorpt_correction_T_min 0.900
_exptl_absorpt_correction_type multi-scan
_exptl_absorpt_process_details
;
CrysAlis RED, Oxford Diffraction Ltd.,
Version 1.171.32.4 (release 27-04-2006 CrysAlis171 .NET)
(compiled Apr 27 2007,17:53:11)
Empirical absorption correction using spherical harmonics,
implemented in SCALE3 ABSPACK scaling algorithm.
;
_exptl_crystal_colour red
_exptl_crystal_density_diffrn 1.878
_exptl_crystal_density_method 'not measured'
_exptl_crystal_description block
_exptl_crystal_F_000 2666
_exptl_crystal_size_max 0.1
_exptl_crystal_size_mid 0.05
_exptl_crystal_size_min 0.05
_refine_diff_density_max 1.063
_refine_diff_density_min -0.730
_refine_diff_density_rms 0.101
_refine_ls_extinction_method none
_refine_ls_goodness_of_fit_ref 0.991
_refine_ls_hydrogen_treatment constr
_refine_ls_matrix_type full
_refine_ls_number_parameters 713
_refine_ls_number_reflns 9247
_refine_ls_number_restraints 55
_refine_ls_restrained_S_all 0.999
_refine_ls_R_factor_all 0.1502
_refine_ls_R_factor_gt 0.0599
_refine_ls_shift/su_max 0.003
_refine_ls_shift/su_mean 0.000
_refine_ls_structure_factor_coef Fsqd
_refine_ls_weighting_details 'calc w=1/[\s^2^(Fo^2^)+(0.0618P)^2^+1.3649P] where P=(Fo^2^+2Fc^2^)/3'
_refine_ls_weighting_scheme calc
_refine_ls_wR_factor_gt 0.1120
_refine_ls_wR_factor_ref 0.1360
_reflns_number_gt 4829
_reflns_number_total 9247
_reflns_threshold_expression >2sigma(I)
_cod_data_source_file ic503041b_si_002.cif
_cod_data_source_block p
_cod_depositor_comments
;
The following automatic conversions were performed:

'_refine_ls_hydrogen_treatment' value 'CONSTR' changed to 'constr'
according to
/usr/data/users/saulius/crontab/automatic-downloads/rss-feeds/ACS/lib/dictionaries/cif_core.dic
dictionary named 'cif_core.dic' version 2.4.2 from 2011-04-26.

Automatic conversion script
Id: cif_fix_values 3105 2015-03-04 15:46:00Z robertas 

 Adding full bibliography for 4342675.cif.
;
_cod_original_sg_symbol_H-M P2(1)/c
_cod_database_code 4342675

loop_
_symmetry_equiv_pos_as_xyz
'x, y, z'
'-x, y+1/2, -z+1/2'
'-x, -y, -z'
'x, -y-1/2, z-1/2'

loop_
_atom_site_label
_atom_site_type_symbol
_atom_site_fract_x
_atom_site_fract_y
_atom_site_fract_z
_atom_site_U_iso_or_equiv
_atom_site_adp_type
_atom_site_occupancy
_atom_site_symmetry_multiplicity
_atom_site_calc_flag
_atom_site_refinement_flags
_atom_site_disorder_assembly
_atom_site_disorder_group
Co1 Co 0.5000 1.5000 0.5000 0.0245(3) Uani 1 2 d S . .
Co3 Co 0.48387(4) 1.75915(8) 0.42084(3) 0.0293(2) Uani 1 1 d . . .
Co4 Co 0.46560(4) 1.40522(9) 0.38773(3) 0.0342(2) Uani 1 1 d . . .
Co5 Co 0.46589(5) 1.68992(14) 0.30275(4) 0.0716(4) Uani 1 1 d D . .
P2 P 0.98854(7) 1.63519(19) 0.41125(6) 0.0341(4) Uani 1 1 d . . .
P1 P 0.97163(7) 1.90588(18) 0.36743(6) 0.0346(4) Uani 1 1 d . . .
P3 P 0.95106(8) 1.64867(18) 0.31755(6) 0.0344(4) Uani 1 1 d . . .
O20 O 0.46052(17) 1.3447(4) 0.45296(12) 0.0260(9) Uani 1 1 d . . .
H20B H 0.4129 1.3404 0.4548 0.031 Uiso 1 1 d R . .
O14 O 0.5733(2) 1.7877(5) 0.16945(14) 0.0466(12) Uani 1 1 d . . .
O8 O 0.58025(18) 1.4308(4) 0.39282(14) 0.0369(11) Uani 1 1 d . . .
O21 O 0.44563(18) 1.6175(4) 0.36925(13) 0.0340(10) Uani 1 1 d . A .
H21B H 0.3974 1.6243 0.3679 0.041 Uiso 1 1 d R . .
O13 O 0.6605(2) 1.8594(5) 0.12902(14) 0.0411(11) Uani 1 1 d . . .
O18 O 0.9922(2) 1.5938(4) 0.27608(13) 0.0394(11) Uani 1 1 d . . .
O11 O 1.38714(18) 1.8144(4) 0.51551(13) 0.0308(10) Uani 1 1 d . . .
O5 O 1.3835(2) 2.0829(4) 0.44433(15) 0.0415(12) Uani 1 1 d . . .
O7 O 0.57351(19) 1.5879(4) 0.45044(14) 0.0332(10) Uani 1 1 d . . .
O9 O 0.93142(18) 1.5709(5) 0.44354(14) 0.0459(12) Uani 1 1 d . . .
O3 O 0.90558(19) 2.0207(4) 0.37207(15) 0.0423(11) Uani 1 1 d . . .
O12 O 1.06067(18) 1.5678(4) 0.44119(13) 0.0377(11) Uani 1 1 d . . .
O15 O 0.86804(19) 1.5886(4) 0.30073(13) 0.0381(11) Uani 1 1 d . . .
C29 C 0.6428(3) 1.7942(6) 0.1630(2) 0.0319(15) Uani 1 1 d . . .
C8 C 1.3533(3) 1.9918(7) 0.4164(2) 0.0343(16) Uani 1 1 d . . .
O4 O 1.3890(2) 1.8928(4) 0.39773(15) 0.0434(12) Uani 1 1 d . . .
O6 O 1.03438(18) 2.0297(4) 0.36610(15) 0.0417(11) Uani 1 1 d . . .
O17 O 1.3516(2) 1.6448(7) 0.28942(18) 0.0792(17) Uani 1 1 d . . .
N3 N 0.9561(2) 1.8215(5) 0.32052(16) 0.0316(12) Uani 1 1 d . . .
O2 O 0.5615(2) 1.8534(5) 0.38414(17) 0.0532(13) Uani 1 1 d . A .
C23 C 1.2875(3) 1.6859(6) 0.47130(19) 0.0222(13) Uani 1 1 d . . .
C28 C 1.2659(3) 1.5790(6) 0.43916(19) 0.0281(14) Uani 1 1 d . . .
H28A H 1.3027 1.5300 0.4250 0.034 Uiso 1 1 calc R . .
N1 N 0.9887(2) 1.8090(5) 0.41160(16) 0.0345(13) Uani 1 1 d . . .
C24 C 1.2314(3) 1.7612(6) 0.4913(2) 0.0345(15) Uani 1 1 d . . .
H24A H 1.2453 1.8350 0.5125 0.041 Uiso 1 1 calc R . .
C22 C 1.3698(3) 1.7193(6) 0.4858(2) 0.0232(13) Uani 1 1 d . . .
C12 C 1.1129(3) 2.0113(7) 0.3793(2) 0.0355(16) Uani 1 1 d . . .
C30 C 0.7027(3) 1.7276(6) 0.1972(2) 0.0302(14) Uani 1 1 d . . .
N2 N 0.9778(2) 1.5597(5) 0.36222(16) 0.0334(12) Uani 1 1 d . . .
C16 C 0.6957(3) 1.5365(6) 0.4267(2) 0.0281(14) Uani 1 1 d . . .
C38 C 1.1626(3) 1.7458(7) 0.2350(2) 0.0516(19) Uani 1 1 d . . .
H38A H 1.1749 1.8072 0.2119 0.062 Uiso 1 1 calc R . .
C34 C 0.8358(3) 1.6926(7) 0.2251(2) 0.0363(16) Uani 1 1 d . . .
H34A H 0.8870 1.7009 0.2211 0.044 Uiso 1 1 calc R . .
C10 C 1.2325(3) 1.9062(6) 0.3708(2) 0.0400(17) Uani 1 1 d . . .
H10A H 1.2612 1.8378 0.3569 0.048 Uiso 1 1 calc R . .
C26 C 1.1360(3) 1.6180(7) 0.4481(2) 0.0306(15) Uani 1 1 d . . .
C14 C 1.2249(3) 2.1009(7) 0.4232(2) 0.0378(16) Uani 1 1 d . . .
H14A H 1.2488 2.1659 0.4448 0.045 Uiso 1 1 calc R . .
O1 O 0.5761(2) 1.7590(7) 0.31674(19) 0.0784(18) Uani 1 1 d . A .
C9 C 1.2682(3) 1.9997(6) 0.4030(2) 0.0299(14) Uani 1 1 d . . .
C19 C 0.8517(3) 1.5667(7) 0.4354(2) 0.0368(16) Uani 1 1 d . . .
C13 C 1.1468(3) 2.1066(7) 0.4118(2) 0.0406(17) Uani 1 1 d . . .
H13A H 1.1177 2.1738 0.4258 0.049 Uiso 1 1 calc R . .
C5 C 0.8289(3) 1.9786(7) 0.3664(2) 0.0372(16) Uani 1 1 d . . .
C33 C 0.8153(3) 1.6344(6) 0.2642(2) 0.0332(15) Uani 1 1 d . . .
C21 C 0.7338(3) 1.6240(6) 0.4605(2) 0.0382(16) Uani 1 1 d . . .
H21A H 0.7065 1.6737 0.4807 0.046 Uiso 1 1 calc R . .
C20 C 0.8123(3) 1.6379(7) 0.4645(2) 0.0408(17) Uani 1 1 d . . .
H20A H 0.8378 1.6967 0.4873 0.049 Uiso 1 1 calc R . .
C37 C 1.2212(3) 1.6813(8) 0.2649(2) 0.0449(18) Uani 1 1 d . . .
C27 C 1.1892(3) 1.5447(7) 0.4280(2) 0.0332(15) Uani 1 1 d . . .
H27A H 1.1745 1.4715 0.4067 0.040 Uiso 1 1 calc R . .
C31 C 0.6844(3) 1.6609(8) 0.2357(2) 0.0479(19) Uani 1 1 d . . .
H31A H 0.6334 1.6480 0.2395 0.057 Uiso 1 1 calc R . .
C35 C 0.7791(3) 1.7395(6) 0.1911(2) 0.0344(15) Uani 1 1 d . . .
H35A H 0.7924 1.7791 0.1642 0.041 Uiso 1 1 calc R . .
C4 C 0.7929(3) 1.9522(8) 0.3234(2) 0.0506(19) Uani 1 1 d . A .
H4A H 0.8189 1.9613 0.2981 0.061 Uiso 1 1 calc R . .
C41 C 1.1258(3) 1.5631(7) 0.3035(2) 0.0422(17) Uani 1 1 d . . .
H41A H 1.1133 1.5019 0.3267 0.051 Uiso 1 1 calc R . .
C6 C 0.7922(3) 1.9706(8) 0.4036(3) 0.053(2) Uani 1 1 d . A .
H6A H 0.8176 1.9929 0.4323 0.064 Uiso 1 1 calc R . .
C1 C 0.5991(4) 1.8327(8) 0.3521(3) 0.0519(19) Uani 1 1 d . . .
C40 C 1.0701(3) 1.6269(7) 0.2732(2) 0.0374(16) Uani 1 1 d . . .
C42 C 1.2016(3) 1.5926(7) 0.2986(2) 0.0439(18) Uani 1 1 d . . .
H42A H 1.2401 1.5504 0.3190 0.053 Uiso 1 1 calc R . .
C11 C 1.1538(3) 1.9122(7) 0.3584(2) 0.0429(18) Uani 1 1 d . . .
H11A H 1.1298 1.8493 0.3363 0.051 Uiso 1 1 calc R . .
O16 O 1.3196(3) 1.7762(7) 0.2263(2) 0.097(2) Uani 1 1 d . . .
C3 C 0.7162(3) 1.9112(7) 0.3183(3) 0.054(2) Uani 1 1 d . . .
H3A H 0.6901 1.8947 0.2893 0.065 Uiso 1 1 calc R A .
C18 C 0.8157(3) 1.4774(8) 0.4005(2) 0.0469(18) Uani 1 1 d . . .
H18A H 0.8434 1.4277 0.3805 0.056 Uiso 1 1 calc R . .
C15 C 0.6108(3) 1.5175(6) 0.4233(2) 0.0294(14) Uani 1 1 d . . .
C2 C 0.6791(3) 1.8952(7) 0.3565(2) 0.0419(17) Uani 1 1 d . A .
C32 C 0.7408(3) 1.6120(8) 0.2693(2) 0.055(2) Uani 1 1 d . . .
H32A H 0.7278 1.5643 0.2950 0.066 Uiso 1 1 calc R . .
C39 C 1.0870(3) 1.7199(7) 0.2393(2) 0.0478(18) Uani 1 1 d . . .
H39A H 1.0483 1.7644 0.2197 0.057 Uiso 1 1 calc R . .
C36 C 1.3029(4) 1.7036(9) 0.2595(3) 0.061(2) Uani 1 1 d . . .
C7 C 0.7157(3) 1.9283(8) 0.3985(3) 0.056(2) Uani 1 1 d . . .
H7A H 0.6898 1.9228 0.4239 0.067 Uiso 1 1 calc R A .
C17 C 0.7366(3) 1.4664(7) 0.3969(2) 0.0404(17) Uani 1 1 d . . .
H17A H 0.7109 1.4097 0.3737 0.048 Uiso 1 1 calc R . .
O1W O 0.5347(2) 1.1359(5) 0.39756(14) 0.0463(12) Uani 1 1 d U . .
C25 C 1.1551(3) 1.7262(7) 0.4795(2) 0.0376(16) Uani 1 1 d . . .
H25A H 1.1174 1.7755 0.4929 0.045 Uiso 1 1 calc R . .
O2W O 0.4316(3) 1.9113(6) 0.3078(2) 0.101(2) Uani 1 1 d U A .
O10 O 1.41928(17) 1.6458(4) 0.46655(12) 0.0259(9) Uani 1 1 d . . .
O3W O 0.5115(6) 1.4769(12) 0.2876(4) 0.113(3) Uani 0.660(9) 1 d PU A 1
O4W O 0.4688(5) 1.6735(17) 0.2272(4) 0.121(4) Uani 0.660(9) 1 d PU A 1
O4WA O 0.4636(7) 1.813(2) 0.2344(5) 0.060(5) Uani 0.340(9) 1 d PU A 2
O3WA O 0.4803(13) 1.554(3) 0.2538(8) 0.113(3) Uani 0.340(9) 1 d PDU A 2
O19 O 0.52732(18) 1.9005(4) 0.47025(13) 0.0303(10) Uani 1 1 d . . .
H19A H 0.5830 1.8946 0.4720 0.036 Uiso 1 1 calc R . .
Co2 Co 0.49853(4) 1.12429(8) 0.46413(3) 0.0302(2) Uani 1 1 d . . .

loop_
_atom_site_aniso_label
_atom_site_aniso_U_11
_atom_site_aniso_U_22
_atom_site_aniso_U_33
_atom_site_aniso_U_23
_atom_site_aniso_U_13
_atom_site_aniso_U_12
Co1 0.0108(5) 0.0186(6) 0.0425(7) -0.0009(5) -0.0021(5) -0.0003(4)
Co3 0.0133(3) 0.0249(5) 0.0484(6) -0.0021(4) -0.0012(4) -0.0040(3)
Co4 0.0169(4) 0.0452(6) 0.0388(5) -0.0075(4) -0.0025(4) -0.0080(4)
Co5 0.0270(5) 0.1180(10) 0.0675(8) 0.0110(7) -0.0027(5) -0.0201(6)
P2 0.0104(7) 0.0527(11) 0.0365(10) 0.0073(9) -0.0070(7) -0.0061(7)
P1 0.0113(7) 0.0392(10) 0.0512(11) -0.0021(9) -0.0038(7) -0.0056(7)
P3 0.0210(7) 0.0402(10) 0.0376(10) 0.0045(8) -0.0131(7) -0.0014(7)
O20 0.0084(16) 0.025(2) 0.043(2) 0.0022(19) -0.0042(17) -0.0001(15)
O14 0.021(2) 0.074(3) 0.042(3) 0.019(2) -0.007(2) -0.003(2)
O8 0.0125(18) 0.041(3) 0.057(3) -0.006(2) 0.0006(19) -0.0078(17)
O21 0.0162(18) 0.041(3) 0.044(3) -0.006(2) -0.0002(18) -0.0087(17)
O13 0.032(2) 0.057(3) 0.032(3) 0.010(2) -0.001(2) 0.009(2)
O18 0.027(2) 0.050(3) 0.036(3) -0.006(2) -0.0103(19) -0.001(2)
O11 0.0148(18) 0.029(2) 0.047(3) -0.012(2) -0.0050(18) -0.0020(17)
O5 0.021(2) 0.023(2) 0.074(3) -0.001(2) -0.019(2) -0.0041(18)
O7 0.0164(18) 0.028(2) 0.056(3) -0.005(2) 0.0089(19) -0.0028(17)
O9 0.0107(18) 0.084(3) 0.041(3) 0.018(2) -0.0036(18) -0.013(2)
O3 0.0138(18) 0.041(3) 0.071(3) -0.005(2) -0.002(2) -0.0039(18)
O12 0.0105(17) 0.056(3) 0.043(3) 0.019(2) -0.0099(18) -0.0114(17)
O15 0.027(2) 0.043(3) 0.040(3) 0.009(2) -0.0177(19) -0.0071(18)
C29 0.025(3) 0.035(4) 0.034(4) -0.003(3) -0.004(3) 0.001(3)
C8 0.019(3) 0.028(4) 0.053(4) 0.010(3) -0.009(3) -0.009(3)
O4 0.020(2) 0.037(3) 0.069(3) -0.003(2) -0.010(2) 0.0064(19)
O6 0.0097(18) 0.041(3) 0.071(3) 0.003(2) -0.0064(19) -0.0070(17)
O17 0.027(2) 0.129(5) 0.075(4) 0.025(4) -0.018(3) -0.009(3)
N3 0.022(2) 0.033(3) 0.038(3) 0.006(2) -0.005(2) -0.002(2)
O2 0.034(2) 0.058(3) 0.074(4) -0.012(3) 0.030(3) -0.017(2)
C23 0.010(2) 0.023(3) 0.033(3) 0.001(3) 0.000(2) 0.000(2)
C28 0.017(3) 0.033(4) 0.033(4) -0.009(3) 0.002(3) 0.002(2)
N1 0.023(2) 0.046(3) 0.032(3) -0.001(3) -0.006(2) -0.006(2)
C24 0.021(3) 0.035(4) 0.046(4) -0.014(3) -0.005(3) 0.000(3)
C22 0.015(3) 0.020(3) 0.033(4) 0.006(3) -0.003(3) -0.002(2)
C12 0.010(3) 0.034(4) 0.059(4) 0.007(3) -0.006(3) -0.004(3)
C30 0.023(3) 0.036(4) 0.029(4) 0.001(3) -0.009(3) -0.003(3)
N2 0.025(2) 0.037(3) 0.034(3) 0.008(2) -0.009(2) -0.001(2)
C16 0.017(3) 0.026(3) 0.039(4) 0.002(3) -0.003(3) -0.006(2)
C38 0.038(4) 0.053(5) 0.061(5) 0.007(4) -0.005(4) -0.007(3)
C34 0.016(3) 0.046(4) 0.045(4) 0.001(3) -0.005(3) 0.008(3)
C10 0.017(3) 0.035(4) 0.065(5) -0.011(3) -0.004(3) 0.000(3)
C26 0.011(3) 0.040(4) 0.038(4) 0.007(3) -0.007(3) -0.006(3)
C14 0.022(3) 0.045(4) 0.044(4) -0.007(3) -0.007(3) -0.006(3)
O1 0.032(3) 0.133(5) 0.073(4) -0.024(4) 0.013(3) -0.030(3)
C9 0.017(3) 0.023(3) 0.047(4) 0.003(3) -0.007(3) -0.006(3)
C19 0.009(3) 0.055(4) 0.045(4) 0.012(4) -0.003(3) -0.009(3)
C13 0.020(3) 0.048(4) 0.053(4) -0.008(4) -0.001(3) 0.002(3)
C5 0.013(3) 0.039(4) 0.058(5) 0.005(3) -0.004(3) -0.004(3)
C33 0.023(3) 0.038(4) 0.034(4) 0.007(3) -0.014(3) -0.008(3)
C21 0.022(3) 0.040(4) 0.054(4) -0.006(3) 0.007(3) -0.001(3)
C20 0.023(3) 0.049(4) 0.049(4) -0.004(4) 0.002(3) -0.019(3)
C37 0.032(3) 0.054(5) 0.045(4) -0.003(4) -0.006(3) -0.005(3)
C27 0.023(3) 0.042(4) 0.033(4) -0.004(3) -0.004(3) -0.011(3)
C31 0.019(3) 0.077(5) 0.044(4) 0.018(4) -0.014(3) -0.017(3)
C35 0.025(3) 0.045(4) 0.034(4) -0.002(3) 0.002(3) 0.006(3)
C4 0.022(3) 0.071(5) 0.059(5) 0.015(4) 0.004(3) -0.008(3)
C41 0.033(3) 0.053(4) 0.037(4) -0.001(3) -0.009(3) 0.008(3)
C6 0.026(3) 0.074(5) 0.057(5) -0.018(4) -0.005(4) -0.003(3)
C1 0.031(4) 0.046(5) 0.077(6) 0.008(4) -0.002(4) -0.003(3)
C40 0.027(3) 0.045(4) 0.037(4) -0.013(3) -0.007(3) -0.001(3)
C42 0.027(3) 0.060(5) 0.040(4) -0.009(4) -0.016(3) 0.007(3)
C11 0.019(3) 0.040(4) 0.065(5) -0.011(4) -0.013(3) -0.010(3)
O16 0.043(3) 0.125(5) 0.119(5) 0.054(4) -0.013(3) -0.021(3)
C3 0.030(3) 0.063(5) 0.066(5) 0.013(4) -0.010(4) -0.010(3)
C18 0.019(3) 0.068(5) 0.055(5) -0.007(4) 0.010(3) -0.003(3)
C15 0.015(3) 0.028(4) 0.046(4) 0.005(3) 0.002(3) -0.002(3)
C2 0.023(3) 0.051(5) 0.051(5) 0.002(4) 0.004(3) -0.014(3)
C32 0.030(3) 0.077(5) 0.052(5) 0.031(4) -0.012(3) -0.018(3)
C39 0.032(3) 0.055(5) 0.052(5) 0.008(4) -0.012(3) 0.000(3)
C36 0.033(4) 0.077(6) 0.068(6) 0.013(5) -0.013(4) -0.017(4)
C7 0.031(4) 0.075(5) 0.066(5) -0.011(4) 0.020(4) -0.011(3)
C17 0.018(3) 0.051(4) 0.050(4) -0.007(4) -0.002(3) -0.008(3)
O1W 0.046(2) 0.047(3) 0.043(3) 0.001(2) -0.007(2) -0.010(2)
C25 0.015(3) 0.048(4) 0.050(4) -0.007(4) 0.004(3) 0.008(3)
O2W 0.064(3) 0.081(4) 0.150(5) 0.046(4) -0.012(3) -0.001(3)
O10 0.0077(16) 0.022(2) 0.047(3) -0.0017(19) -0.0008(17) 0.0030(15)
O3W 0.131(6) 0.120(6) 0.095(6) -0.017(5) 0.042(5) -0.009(5)
O4W 0.094(6) 0.149(9) 0.124(7) -0.008(7) 0.025(6) -0.022(6)
O4WA 0.039(7) 0.080(9) 0.062(8) 0.009(7) 0.009(6) 0.002(6)
O3WA 0.131(6) 0.120(6) 0.095(6) -0.017(5) 0.042(5) -0.009(5)
O19 0.0131(17) 0.022(2) 0.054(3) -0.0046(19) -0.0065(18) -0.0010(15)
Co2 0.0156(4) 0.0188(4) 0.0521(6) -0.0008(4) -0.0109(4) -0.0022(3)

loop_
_atom_type_symbol
_atom_type_description
_atom_type_scat_dispersion_real
_atom_type_scat_dispersion_imag
_atom_type_scat_source
C C 0.0033 0.0016 'International Tables Vol C Tables 4.2.6.8 and 6.1.1.4'
H H 0.0000 0.0000 'International Tables Vol C Tables 4.2.6.8 and 6.1.1.4'
N N 0.0061 0.0033 'International Tables Vol C Tables 4.2.6.8 and 6.1.1.4'
O O 0.0106 0.0060 'International Tables Vol C Tables 4.2.6.8 and 6.1.1.4'
P P 0.1023 0.0942 'International Tables Vol C Tables 4.2.6.8 and 6.1.1.4'
Co Co 0.3494 0.9721 'International Tables Vol C Tables 4.2.6.8 and 6.1.1.4'

loop_
_geom_angle_atom_site_label_1
_geom_angle_atom_site_label_2
_geom_angle_atom_site_label_3
_geom_angle
_geom_angle_site_symmetry_1
_geom_angle_site_symmetry_3
O20 Co1 O20 180.000(1) 3_686 .
O20 Co1 O10 88.12(13) 3_686 3_786
O20 Co1 O10 91.88(13) . 3_786
O20 Co1 O10 91.88(13) 3_686 1_455
O20 Co1 O10 88.12(13) . 1_455
O10 Co1 O10 180.000(1) 3_786 1_455
O20 Co1 O7 91.17(14) 3_686 .
O20 Co1 O7 88.83(14) . .
O10 Co1 O7 96.82(13) 3_786 .
O10 Co1 O7 83.18(13) 1_455 .
O20 Co1 O7 88.83(14) 3_686 3_686
O20 Co1 O7 91.17(14) . 3_686
O10 Co1 O7 83.18(13) 3_786 3_686
O10 Co1 O7 96.82(13) 1_455 3_686
O7 Co1 O7 180.000(1) . 3_686
O19 Co3 O2 84.06(17) . .
O19 Co3 O21 176.71(14) . .
O2 Co3 O21 92.88(17) . .
O19 Co3 O4 94.43(15) . 1_455
O2 Co3 O4 98.33(18) . 1_455
O21 Co3 O4 87.20(15) . 1_455
O19 Co3 O10 92.08(15) . 1_455
O2 Co3 O10 170.17(15) . 1_455
O21 Co3 O10 90.75(14) . 1_455
O4 Co3 O10 90.96(15) 1_455 1_455
O19 Co3 O7 88.83(14) . .
O2 Co3 O7 90.62(16) . .
O21 Co3 O7 89.99(14) . .
O4 Co3 O7 170.74(14) 1_455 .
O10 Co3 O7 80.24(13) 1_455 .
O20 Co4 O8 97.33(15) . .
O20 Co4 O21 119.35(15) . .
O8 Co4 O21 92.73(15) . .
O20 Co4 O14 126.45(17) . 2_645
O8 Co4 O14 110.44(16) . 2_645
O21 Co4 O14 104.46(16) . 2_645
O20 Co4 O13 89.69(14) . 2_645
O8 Co4 O13 170.67(17) . 2_645
O21 Co4 O13 89.15(14) . 2_645
O14 Co4 O13 60.26(15) 2_645 2_645
O20 Co4 C29 109.78(17) . 2_645
O8 Co4 C29 140.9(2) . 2_645
O21 Co4 C29 97.59(16) . 2_645
O14 Co4 C29 30.48(17) 2_645 2_645
O13 Co4 C29 29.79(16) 2_645 2_645
O3WA Co5 O1 97.7(6) . .
O3WA Co5 O17 87.1(7) . 1_455
O1 Co5 O17 173.5(3) . 1_455
O3WA Co5 O2W 136.5(9) . .
O1 Co5 O2W 88.1(2) . .
O17 Co5 O2W 85.5(2) 1_455 .
O3WA Co5 O21 122.5(8) . .
O1 Co5 O21 100.20(18) . .
O17 Co5 O21 80.66(17) 1_455 .
O2W Co5 O21 98.4(2) . .
O3WA Co5 O3W 35.8(8) . .
O1 Co5 O3W 87.0(3) . .
O17 Co5 O3W 99.4(3) 1_455 .
O2W Co5 O3W 169.7(3) . .
O21 Co5 O3W 91.4(3) . .
O3WA Co5 O4W 36.6(7) . .
O1 Co5 O4W 94.5(3) . .
O17 Co5 O4W 86.8(3) 1_455 .
O2W Co5 O4W 100.2(4) . .
O21 Co5 O4W 156.6(4) . .
O3W Co5 O4W 71.2(4) . .
O3WA Co5 O4WA 69.4(8) . .
O1 Co5 O4WA 86.4(4) . .
O17 Co5 O4WA 91.3(3) 1_455 .
O2W Co5 O4WA 68.0(5) . .
O21 Co5 O4WA 164.9(4) . .
O3W Co5 O4WA 102.6(5) . .
O4W Co5 O4WA 33.0(4) . .
O12 P2 O9 92.9(2) . .
O12 P2 N1 112.6(2) . .
O9 P2 N1 111.5(3) . .
O12 P2 N2 109.5(2) . .
O9 P2 N2 112.1(2) . .
N1 P2 N2 116.0(3) . .
N1 P1 N3 116.6(3) . .
N1 P1 O6 111.1(2) . .
N3 P1 O6 111.7(3) . .
N1 P1 O3 111.4(3) . .
N3 P1 O3 110.5(2) . .
O6 P1 O3 93.2(2) . .
N2 P3 N3 117.4(3) . .
N2 P3 O18 111.6(2) . .
N3 P3 O18 109.2(2) . .
N2 P3 O15 104.6(2) . .
N3 P3 O15 113.9(2) . .
O18 P3 O15 98.5(2) . .
Co4 O20 Co1 113.99(16) . .
Co4 O20 Co2 110.74(16) . .
Co1 O20 Co2 118.37(15) . .
Co4 O20 H20B 103.9 . .
Co1 O20 H20B 104.0 . .
Co2 O20 H20B 103.9 . .
C29 O14 Co4 94.7(4) . 2_655
C15 O8 Co4 117.2(4) . .
Co4 O21 Co3 111.88(17) . .
Co4 O21 Co5 119.73(18) . .
Co3 O21 Co5 114.19(17) . .
Co4 O21 H21B 102.7 . .
Co3 O21 H21B 102.8 . .
Co5 O21 H21B 102.7 . .
C29 O13 Co4 85.5(3) . 2_655
C40 O18 P3 121.6(3) . .
C22 O11 Co2 121.7(3) . 3_786
C8 O5 Co2 129.1(4) . 1_665
C15 O7 Co1 128.6(3) . .
C15 O7 Co3 119.1(4) . .
Co1 O7 Co3 93.59(13) . .
C19 O9 P2 127.6(4) . .
C5 O3 P1 121.4(4) . .
C26 O12 P2 129.7(3) . .
C33 O15 P3 129.6(4) . .
O13 C29 O14 119.5(5) . .
O13 C29 C30 120.8(5) . .
O14 C29 C30 119.7(6) . .
O13 C29 Co4 64.7(3) . 2_655
O14 C29 Co4 54.8(3) . 2_655
C30 C29 Co4 174.2(5) . 2_655
O5 C8 O4 124.7(5) . .
O5 C8 C9 118.1(6) . .
O4 C8 C9 117.1(5) . .
C8 O4 Co3 133.5(4) . 1_655
C12 O6 P1 125.3(4) . .
C36 O17 Co5 127.7(5) . 1_655
P1 N3 P3 122.5(3) . .
C1 O2 Co3 143.5(5) . .
C28 C23 C24 119.2(5) . .
C28 C23 C22 121.0(5) . .
C24 C23 C22 119.8(5) . .
C23 C28 C27 119.8(5) . .
C23 C28 H28A 120.1 . .
C27 C28 H28A 120.1 . .
P1 N1 P2 123.8(3) . .
C25 C24 C23 120.1(5) . .
C25 C24 H24A 119.9 . .
C23 C24 H24A 119.9 . .
O11 C22 O10 123.6(4) . .
O11 C22 C23 119.1(5) . .
O10 C22 C23 117.2(5) . .
C11 C12 C13 122.0(5) . .
C11 C12 O6 121.3(5) . .
C13 C12 O6 116.5(5) . .
C31 C30 C35 118.7(5) . .
C31 C30 C29 121.5(5) . .
C35 C30 C29 119.8(5) . .
P3 N2 P2 121.9(3) . .
C17 C16 C21 119.0(5) . .
C17 C16 C15 120.6(5) . .
C21 C16 C15 120.3(5) . .
C39 C38 C37 121.1(7) . .
C39 C38 H38A 119.4 . .
C37 C38 H38A 119.4 . .
C33 C34 C35 119.1(5) . .
C33 C34 H34A 120.4 . .
C35 C34 H34A 120.4 . .
C9 C10 C11 120.8(6) . .
C9 C10 H10A 119.6 . .
C11 C10 H10A 119.6 . .
C27 C26 C25 122.0(5) . .
C27 C26 O12 118.5(5) . .
C25 C26 O12 118.8(5) . .
C13 C14 C9 120.7(5) . .
C13 C14 H14A 119.6 . .
C9 C14 H14A 119.6 . .
C1 O1 Co5 122.0(5) . .
C10 C9 C14 119.0(5) . .
C10 C9 C8 120.5(5) . .
C14 C9 C8 120.5(5) . .
C20 C19 O9 118.0(5) . .
C20 C19 C18 121.9(5) . .
O9 C19 C18 119.7(6) . .
C12 C13 C14 118.7(6) . .
C12 C13 H13A 120.6 . .
C14 C13 H13A 120.6 . .
C6 C5 C4 122.2(5) . .
C6 C5 O3 118.5(6) . .
C4 C5 O3 119.3(6) . .
C34 C33 C32 121.2(5) . .
C34 C33 O15 123.3(5) . .
C32 C33 O15 115.5(5) . .
C20 C21 C16 120.3(6) . .
C20 C21 H21A 119.9 . .
C16 C21 H21A 119.9 . .
C19 C20 C21 119.9(6) . .
C19 C20 H20A 120.0 . .
C21 C20 H20A 120.0 . .
C42 C37 C38 118.3(6) . .
C42 C37 C36 120.1(6) . .
C38 C37 C36 121.6(7) . .
C26 C27 C28 119.8(5) . .
C26 C27 H27A 120.1 . .
C28 C27 H27A 120.1 . .
C30 C31 C32 120.9(5) . .
C30 C31 H31A 119.5 . .
C32 C31 H31A 119.5 . .
C34 C35 C30 120.3(6) . .
C34 C35 H35A 119.8 . .
C30 C35 H35A 119.8 . .
C5 C4 C3 118.5(6) . .
C5 C4 H4A 120.7 . .
C3 C4 H4A 120.7 . .
C40 C41 C42 118.0(6) . .
C40 C41 H41A 121.0 . .
C42 C41 H41A 121.0 . .
C5 C6 C7 119.2(6) . .
C5 C6 H6A 120.4 . .
C7 C6 H6A 120.4 . .
O2 C1 O1 124.3(6) . .
O2 C1 C2 117.6(7) . .
O1 C1 C2 118.0(7) . .
C39 C40 C41 122.1(6) . .
C39 C40 O18 118.6(5) . .
C41 C40 O18 119.3(6) . .
C37 C42 C41 121.9(6) . .
C37 C42 H42A 119.0 . .
C41 C42 H42A 119.0 . .
C12 C11 C10 118.7(5) . .
C12 C11 H11A 120.7 . .
C10 C11 H11A 120.7 . .
C2 C3 C4 119.7(6) . .
C2 C3 H3A 120.2 . .
C4 C3 H3A 120.2 . .
C17 C18 C19 117.0(6) . .
C17 C18 H18A 121.5 . .
C19 C18 H18A 121.5 . .
O8 C15 O7 123.6(5) . .
O8 C15 C16 116.9(5) . .
O7 C15 C16 119.5(5) . .
C7 C2 C3 120.1(6) . .
C7 C2 C1 119.5(6) . .
C3 C2 C1 120.3(6) . .
C33 C32 C31 119.4(6) . .
C33 C32 H32A 120.3 . .
C31 C32 H32A 120.3 . .
C40 C39 C38 118.5(6) . .
C40 C39 H39A 120.7 . .
C38 C39 H39A 120.7 . .
O16 C36 O17 124.3(7) . .
O16 C36 C37 119.1(6) . .
O17 C36 C37 116.5(7) . .
C2 C7 C6 120.1(6) . .
C2 C7 H7A 119.9 . .
C6 C7 H7A 119.9 . .
C16 C17 C18 121.8(6) . .
C16 C17 H17A 119.1 . .
C18 C17 H17A 119.1 . .
C26 C25 C24 118.9(5) . .
C26 C25 H25A 120.6 . .
C24 C25 H25A 120.6 . .
C22 O10 Co1 125.4(3) . 1_655
C22 O10 Co3 118.2(3) . 1_655
Co1 O10 Co3 102.55(13) 1_655 1_655
Co3 O19 Co2 119.96(17) . 3_686
Co3 O19 Co2 119.38(16) . 1_565
Co2 O19 Co2 96.12(15) 3_686 1_565
Co3 O19 H19A 106.7 . .
Co2 O19 H19A 106.7 3_686 .
Co2 O19 H19A 106.7 1_565 .
O19 Co2 O5 85.28(15) 3_686 1_445
O19 Co2 O19 83.88(15) 3_686 1_545
O5 Co2 O19 93.73(14) 1_445 1_545
O19 Co2 O11 94.65(14) 3_686 3_786
O5 Co2 O11 175.06(15) 1_445 3_786
O19 Co2 O11 91.17(13) 1_545 3_786
O19 Co2 O20 98.37(14) 3_686 .
O5 Co2 O20 81.38(13) 1_445 .
O19 Co2 O20 174.39(13) 1_545 .
O11 Co2 O20 93.76(13) 3_786 .
O19 Co2 O1W 174.40(14) 3_686 .
O5 Co2 O1W 98.44(16) 1_445 .
O19 Co2 O1W 91.67(16) 1_545 .
O11 Co2 O1W 82.01(15) 3_786 .
O20 Co2 O1W 86.37(15) . .

loop_
_geom_bond_atom_site_label_1
_geom_bond_atom_site_label_2
_geom_bond_distance
_geom_bond_site_symmetry_2
Co1 O20 2.042(3) 3_686
Co1 O20 2.042(3) .
Co1 O10 2.100(3) 3_786
Co1 O10 2.100(3) 1_455
Co1 O7 2.226(4) .
Co1 O7 2.226(4) 3_686
Co3 O19 2.022(4) .
Co3 O2 2.042(4) .
Co3 O21 2.044(4) .
Co3 O4 2.113(4) 1_455
Co3 O10 2.141(4) 1_455
Co3 O7 2.313(4) .
Co4 O20 2.016(4) .
Co4 O8 2.024(3) .
Co4 O21 2.029(4) .
Co4 O14 2.042(4) 2_645
Co4 O13 2.257(4) 2_645
Co4 C29 2.489(6) 2_645
Co5 O3WA 1.946(14) .
Co5 O1 2.036(4) .
Co5 O17 2.048(4) 1_455
Co5 O2W 2.117(6) .
Co5 O21 2.144(4) .
Co5 O3W 2.171(11) .
Co5 O4W 2.241(12) .
Co5 O4WA 2.303(15) .
P2 O12 1.578(4) .
P2 O9 1.586(4) .
P2 N1 1.584(5) .
P2 N2 1.592(5) .
P1 N1 1.572(5) .
P1 N3 1.577(5) .
P1 O6 1.585(4) .
P1 O3 1.586(4) .
P3 N2 1.568(5) .
P3 N3 1.579(5) .
P3 O18 1.583(4) .
P3 O15 1.584(4) .
O20 Co2 2.130(3) .
O20 H20B 0.8500 .
O14 C29 1.267(6) .
O14 Co4 2.042(4) 2_655
O8 C15 1.264(7) .
O21 H21B 0.8500 .
O13 C29 1.241(7) .
O13 Co4 2.257(4) 2_655
O18 C40 1.420(7) .
O11 C22 1.243(6) .
O11 Co2 2.106(3) 3_786
O5 C8 1.242(7) .
O5 Co2 2.075(3) 1_665
O7 C15 1.275(6) .
O9 C19 1.398(6) .
O3 C5 1.397(6) .
O12 C26 1.396(6) .
O15 C33 1.394(6) .
C29 C30 1.493(7) .
C29 Co4 2.489(6) 2_655
C8 O4 1.266(7) .
C8 C9 1.505(7) .
O4 Co3 2.113(4) 1_655
O6 C12 1.402(6) .
O17 C36 1.269(8) .
O17 Co5 2.048(4) 1_655
O2 C1 1.238(8) .
C23 C28 1.379(7) .
C23 C24 1.397(7) .
C23 C22 1.492(6) .
C28 C27 1.388(7) .
C28 H28A 0.9300 .
C24 C25 1.385(7) .
C24 H24A 0.9300 .
C22 O10 1.289(6) .
C12 C11 1.353(8) .
C12 C13 1.373(8) .
C30 C31 1.364(8) .
C30 C35 1.388(7) .
C16 C17 1.366(8) .
C16 C21 1.382(7) .
C16 C15 1.499(7) .
C38 C39 1.377(8) .
C38 C37 1.400(8) .
C38 H38A 0.9300 .
C34 C33 1.362(8) .
C34 C35 1.389(7) .
C34 H34A 0.9300 .
C10 C9 1.370(8) .
C10 C11 1.391(7) .
C10 H10A 0.9300 .
C26 C27 1.350(8) .
C26 C25 1.367(8) .
C14 C13 1.378(7) .
C14 C9 1.381(8) .
C14 H14A 0.9300 .
O1 C1 1.264(8) .
C19 C20 1.341(8) .
C19 C18 1.399(8) .
C13 H13A 0.9300 .
C5 C6 1.347(9) .
C5 C4 1.367(8) .
C33 C32 1.358(8) .
C21 C20 1.382(7) .
C21 H21A 0.9300 .
C20 H20A 0.9300 .
C37 C42 1.359(9) .
C37 C36 1.487(9) .
C27 H27A 0.9300 .
C31 C32 1.385(8) .
C31 H31A 0.9300 .
C35 H35A 0.9300 .
C4 C3 1.393(8) .
C4 H4A 0.9300 .
C41 C40 1.372(8) .
C41 C42 1.391(8) .
C41 H41A 0.9300 .
C6 C7 1.394(8) .
C6 H6A 0.9300 .
C1 C2 1.513(8) .
C40 C39 1.372(9) .
C42 H42A 0.9300 .
C11 H11A 0.9300 .
O16 C36 1.249(8) .
C3 C2 1.384(9) .
C3 H3A 0.9300 .
C18 C17 1.390(7) .
C18 H18A 0.9300 .
C2 C7 1.356(9) .
C32 H32A 0.9300 .
C39 H39A 0.9300 .
C7 H7A 0.9300 .
C17 H17A 0.9300 .
O1W Co2 2.145(4) .
C25 H25A 0.9300 .
O10 Co1 2.100(3) 1_655
O10 Co3 2.141(4) 1_655
O19 Co2 2.059(4) 3_686
O19 Co2 2.104(3) 1_565
O19 H19A 0.9800 .
Co2 O19 2.059(4) 3_686
Co2 O5 2.075(3) 1_445
Co2 O19 2.104(3) 1_545
Co2 O11 2.106(3) 3_786

loop_
_geom_torsion_atom_site_label_1
_geom_torsion_atom_site_label_2
_geom_torsion_atom_site_label_3
_geom_torsion_atom_site_label_4
_geom_torsion
_geom_torsion_site_symmetry_1
_geom_torsion_site_symmetry_4
O8 Co4 O20 Co1 61.45(18) . .
O21 Co4 O20 Co1 -35.9(2) . .
O14 Co4 O20 Co1 -176.36(15) 2_645 .
O13 Co4 O20 Co1 -124.73(17) 2_645 .
C29 Co4 O20 Co1 -147.18(18) 2_645 .
O8 Co4 O20 Co2 -74.99(17) . .
O21 Co4 O20 Co2 -172.32(13) . .
O14 Co4 O20 Co2 47.2(2) 2_645 .
O13 Co4 O20 Co2 98.84(17) 2_645 .
C29 Co4 O20 Co2 76.4(2) 2_645 .
O20 Co1 O20 Co4 62(100) 3_686 .
O10 Co1 O20 Co4 -123.04(16) 3_786 .
O10 Co1 O20 Co4 56.96(16) 1_455 .
O7 Co1 O20 Co4 -26.25(16) . .
O7 Co1 O20 Co4 153.75(16) 3_686 .
O20 Co1 O20 Co2 -166(100) 3_686 .
O10 Co1 O20 Co2 9.86(18) 3_786 .
O10 Co1 O20 Co2 -170.14(18) 1_455 .
O7 Co1 O20 Co2 106.65(18) . .
O7 Co1 O20 Co2 -73.35(18) 3_686 .
O20 Co4 O8 C15 -55.6(4) . .
O21 Co4 O8 C15 64.5(4) . .
O14 Co4 O8 C15 171.0(4) 2_645 .
O13 Co4 O8 C15 165.9(9) 2_645 .
C29 Co4 O8 C15 170.0(4) 2_645 .
O20 Co4 O21 Co3 34.0(2) . .
O8 Co4 O21 Co3 -65.97(19) . .
O14 Co4 O21 Co3 -177.89(16) 2_645 .
O13 Co4 O21 Co3 123.18(18) 2_645 .
C29 Co4 O21 Co3 151.8(2) 2_645 .
O20 Co4 O21 Co5 171.56(14) . .
O8 Co4 O21 Co5 71.58(19) . .
O14 Co4 O21 Co5 -40.3(2) 2_645 .
O13 Co4 O21 Co5 -99.28(19) 2_645 .
C29 Co4 O21 Co5 -70.6(2) 2_645 .
O19 Co3 O21 Co4 95(3) . .
O2 Co3 O21 Co4 116.9(2) . .
O4 Co3 O21 Co4 -144.87(19) 1_455 .
O10 Co3 O21 Co4 -53.94(17) 1_455 .
O7 Co3 O21 Co4 26.30(17) . .
O19 Co3 O21 Co5 -45(3) . .
O2 Co3 O21 Co5 -23.1(2) . .
O4 Co3 O21 Co5 75.11(19) 1_455 .
O10 Co3 O21 Co5 166.04(17) 1_455 .
O7 Co3 O21 Co5 -113.72(17) . .
O3WA Co5 O21 Co4 14.5(8) . .
O1 Co5 O21 Co4 -91.6(2) . .
O17 Co5 O21 Co4 94.9(2) 1_455 .
O2W Co5 O21 Co4 178.88(19) . .
O3W Co5 O21 Co4 -4.4(3) . .
O4W Co5 O21 Co4 36.5(8) . .
O4WA Co5 O21 Co4 153.7(15) . .
O3WA Co5 O21 Co3 151.1(8) . .
O1 Co5 O21 Co3 45.0(2) . .
O17 Co5 O21 Co3 -128.4(2) 1_455 .
O2W Co5 O21 Co3 -44.5(2) . .
O3W Co5 O21 Co3 132.2(3) . .
O4W Co5 O21 Co3 173.2(7) . .
O4WA Co5 O21 Co3 -69.7(15) . .
N2 P3 O18 C40 -73.7(5) . .
N3 P3 O18 C40 57.8(5) . .
O15 P3 O18 C40 176.9(4) . .
O20 Co1 O7 C15 140.8(4) 3_686 .
O20 Co1 O7 C15 -39.2(4) . .
O10 Co1 O7 C15 52.6(4) 3_786 .
O10 Co1 O7 C15 -127.4(4) 1_455 .
O7 Co1 O7 C15 -106(100) 3_686 .
O20 Co1 O7 Co3 -86.85(13) 3_686 .
O20 Co1 O7 Co3 93.15(13) . .
O10 Co1 O7 Co3 -175.09(13) 3_786 .
O10 Co1 O7 Co3 4.91(13) 1_455 .
O7 Co1 O7 Co3 26(100) 3_686 .
O19 Co3 O7 C15 -133.9(4) . .
O2 Co3 O7 C15 -49.8(4) . .
O21 Co3 O7 C15 43.0(4) . .
O4 Co3 O7 C15 115.3(10) 1_455 .
O10 Co3 O7 C15 133.8(4) 1_455 .
O19 Co3 O7 Co1 87.46(15) . .
O2 Co3 O7 Co1 171.50(16) . .
O21 Co3 O7 Co1 -95.61(14) . .
O4 Co3 O7 Co1 -23.3(10) 1_455 .
O10 Co3 O7 Co1 -4.85(13) 1_455 .
O12 P2 O9 C19 -169.5(5) . .
N1 P2 O9 C19 74.8(6) . .
N2 P2 O9 C19 -57.1(6) . .
N1 P1 O3 C5 -78.1(5) . .
N3 P1 O3 C5 53.2(5) . .
O6 P1 O3 C5 167.8(5) . .
O9 P2 O12 C26 -150.6(5) . .
N1 P2 O12 C26 -35.8(6) . .
N2 P2 O12 C26 94.8(5) . .
N2 P3 O15 C33 175.7(5) . .
N3 P3 O15 C33 46.2(6) . .
O18 P3 O15 C33 -69.3(5) . .
Co4 O13 C29 O14 0.4(5) 2_655 .
Co4 O13 C29 C30 -177.7(5) 2_655 .
Co4 O14 C29 O13 -0.4(6) 2_655 .
Co4 O14 C29 C30 177.6(5) 2_655 .
Co2 O5 C8 O4 8.3(9) 1_665 .
Co2 O5 C8 C9 -170.9(4) 1_665 .
O5 C8 O4 Co3 36.8(9) . 1_655
C9 C8 O4 Co3 -144.0(4) . 1_655
N1 P1 O6 C12 39.9(6) . .
N3 P1 O6 C12 -92.1(5) . .
O3 P1 O6 C12 154.3(5) . .
N1 P1 N3 P3 4.8(4) . .
O6 P1 N3 P3 134.0(3) . .
O3 P1 N3 P3 -123.7(3) . .
N2 P3 N3 P1 -11.7(4) . .
O18 P3 N3 P1 -140.0(3) . .
O15 P3 N3 P1 111.0(3) . .
O19 Co3 O2 C1 155.8(8) . .
O21 Co3 O2 C1 -23.0(8) . .
O4 Co3 O2 C1 -110.6(8) 1_455 .
O10 Co3 O2 C1 88.6(12) 1_455 .
O7 Co3 O2 C1 67.1(8) . .
C24 C23 C28 C27 -1.8(8) . .
C22 C23 C28 C27 176.7(5) . .
N3 P1 N1 P2 -1.9(4) . .
O6 P1 N1 P2 -131.3(3) . .
O3 P1 N1 P2 126.2(3) . .
O12 P2 N1 P1 133.1(3) . .
O9 P2 N1 P1 -124.0(3) . .
N2 P2 N1 P1 5.9(4) . .
C28 C23 C24 C25 1.4(9) . .
C22 C23 C24 C25 -177.1(5) . .
Co2 O11 C22 O10 3.3(7) 3_786 .
Co2 O11 C22 C23 -177.1(3) 3_786 .
C28 C23 C22 O11 -178.6(5) . .
C24 C23 C22 O11 -0.2(8) . .
C28 C23 C22 O10 1.0(8) . .
C24 C23 C22 O10 179.4(5) . .
P1 O6 C12 C11 60.1(8) . .
P1 O6 C12 C13 -125.0(5) . .
O13 C29 C30 C31 177.3(6) . .
O14 C29 C30 C31 -0.8(9) . .
Co4 C29 C30 C31 19(4) 2_655 .
O13 C29 C30 C35 0.5(9) . .
O14 C29 C30 C35 -177.5(5) . .
Co4 C29 C30 C35 -158(4) 2_655 .
N3 P3 N2 P2 16.0(4) . .
O18 P3 N2 P2 143.2(3) . .
O15 P3 N2 P2 -111.3(3) . .
O12 P2 N2 P3 -141.9(3) . .
O9 P2 N2 P3 116.5(3) . .
N1 P2 N2 P3 -13.1(4) . .
P2 O12 C26 C27 -107.1(6) . .
P2 O12 C26 C25 81.6(7) . .
O3WA Co5 O1 C1 -167.9(10) . .
O17 Co5 O1 C1 54(2) 1_455 .
O2W Co5 O1 C1 55.4(6) . .
O21 Co5 O1 C1 -42.8(6) . .
O3W Co5 O1 C1 -133.7(7) . .
O4W Co5 O1 C1 155.4(7) . .
O4WA Co5 O1 C1 123.5(7) . .
C11 C10 C9 C14 -0.1(9) . .
C11 C10 C9 C8 179.6(6) . .
C13 C14 C9 C10 1.0(9) . .
C13 C14 C9 C8 -178.7(6) . .
O5 C8 C9 C10 177.0(6) . .
O4 C8 C9 C10 -2.3(9) . .
O5 C8 C9 C14 -3.4(9) . .
O4 C8 C9 C14 177.4(6) . .
P2 O9 C19 C20 -119.3(6) . .
P2 O9 C19 C18 67.2(7) . .
C11 C12 C13 C14 0.1(10) . .
O6 C12 C13 C14 -174.8(5) . .
C9 C14 C13 C12 -1.0(9) . .
P1 O3 C5 C6 107.2(6) . .
P1 O3 C5 C4 -75.1(7) . .
C35 C34 C33 C32 4.7(10) . .
C35 C34 C33 O15 -177.9(5) . .
P3 O15 C33 C34 30.5(9) . .
P3 O15 C33 C32 -152.0(5) . .
C17 C16 C21 C20 -1.1(9) . .
C15 C16 C21 C20 178.1(5) . .
O9 C19 C20 C21 -173.2(5) . .
C18 C19 C20 C21 0.2(10) . .
C16 C21 C20 C19 0.2(9) . .
C39 C38 C37 C42 -0.4(10) . .
C39 C38 C37 C36 177.5(7) . .
C25 C26 C27 C28 -0.1(9) . .
O12 C26 C27 C28 -171.1(5) . .
C23 C28 C27 C26 1.1(9) . .
C35 C30 C31 C32 3.1(10) . .
C29 C30 C31 C32 -173.7(6) . .
C33 C34 C35 C30 0.2(9) . .
C31 C30 C35 C34 -4.0(9) . .
C29 C30 C35 C34 172.8(5) . .
C6 C5 C4 C3 -2.0(10) . .
O3 C5 C4 C3 -179.6(6) . .
C4 C5 C6 C7 2.6(10) . .
O3 C5 C6 C7 -179.8(6) . .
Co3 O2 C1 O1 34.4(12) . .
Co3 O2 C1 C2 -143.3(6) . .
Co5 O1 C1 O2 10.0(10) . .
Co5 O1 C1 C2 -172.4(4) . .
C42 C41 C40 C39 -1.3(10) . .
C42 C41 C40 O18 177.3(5) . .
P3 O18 C40 C39 -112.2(6) . .
P3 O18 C40 C41 69.1(7) . .
C38 C37 C42 C41 1.0(10) . .
C36 C37 C42 C41 -176.8(6) . .
C40 C41 C42 C37 -0.2(10) . .
C13 C12 C11 C10 0.8(10) . .
O6 C12 C11 C10 175.4(5) . .
C9 C10 C11 C12 -0.8(10) . .
C5 C4 C3 C2 -1.4(10) . .
C20 C19 C18 C17 0.5(10) . .
O9 C19 C18 C17 173.7(5) . .
Co4 O8 C15 O7 0.2(7) . .
Co4 O8 C15 C16 -179.7(4) . .
Co1 O7 C15 O8 58.9(7) . .
Co3 O7 C15 O8 -63.5(7) . .
Co1 O7 C15 C16 -121.2(5) . .
Co3 O7 C15 C16 116.4(5) . .
C17 C16 C15 O8 2.3(8) . .
C21 C16 C15 O8 -177.0(5) . .
C17 C16 C15 O7 -177.6(6) . .
C21 C16 C15 O7 3.1(8) . .
C4 C3 C2 C7 4.2(10) . .
C4 C3 C2 C1 -172.3(6) . .
O2 C1 C2 C7 20.9(10) . .
O1 C1 C2 C7 -156.9(7) . .
O2 C1 C2 C3 -162.6(6) . .
O1 C1 C2 C3 19.6(10) . .
C34 C33 C32 C31 -5.7(10) . .
O15 C33 C32 C31 176.7(6) . .
C30 C31 C32 C33 1.7(11) . .
C41 C40 C39 C38 2.0(10) . .
O18 C40 C39 C38 -176.6(5) . .
C37 C38 C39 C40 -1.1(10) . .
Co5 O17 C36 O16 16.9(13) 1_655 .
Co5 O17 C36 C37 -163.9(5) 1_655 .
C42 C37 C36 O16 174.5(7) . .
C38 C37 C36 O16 -3.3(11) . .
C42 C37 C36 O17 -4.8(11) . .
C38 C37 C36 O17 177.4(7) . .
C3 C2 C7 C6 -3.7(11) . .
C1 C2 C7 C6 172.9(6) . .
C5 C6 C7 C2 0.3(11) . .
C21 C16 C17 C18 1.8(9) . .
C15 C16 C17 C18 -177.4(6) . .
C19 C18 C17 C16 -1.4(10) . .
C27 C26 C25 C24 -0.3(9) . .
O12 C26 C25 C24 170.7(5) . .
C23 C24 C25 C26 -0.4(9) . .
O11 C22 O10 Co1 63.6(6) . 1_655
C23 C22 O10 Co1 -116.0(4) . 1_655
O11 C22 O10 Co3 -69.5(6) . 1_655
C23 C22 O10 Co3 110.9(4) . 1_655
O2 Co3 O19 Co2 -167.7(2) . 3_686
O21 Co3 O19 Co2 -146(2) . 3_686
O4 Co3 O19 Co2 94.4(2) 1_455 3_686
O10 Co3 O19 Co2 3.23(18) 1_455 3_686
O7 Co3 O19 Co2 -76.96(18) . 3_686
O2 Co3 O19 Co2 74.5(2) . 1_565
O21 Co3 O19 Co2 96(3) . 1_565
O4 Co3 O19 Co2 -23.4(2) 1_455 1_565
O10 Co3 O19 Co2 -114.53(19) 1_455 1_565
O7 Co3 O19 Co2 165.3(2) . 1_565
Co4 O20 Co2 O19 -173.64(14) . 3_686
Co1 O20 Co2 O19 52.05(19) . 3_686
Co4 O20 Co2 O5 -89.74(18) . 1_445
Co1 O20 Co2 O5 135.9(2) . 1_445
Co4 O20 Co2 O19 -60.3(16) . 1_545
Co1 O20 Co2 O19 165.3(14) . 1_545
Co4 O20 Co2 O11 91.10(17) . 3_786
Co1 O20 Co2 O11 -43.2(2) . 3_786
Co4 O20 Co2 O1W 9.36(15) . .
Co1 O20 Co2 O1W -124.95(19) . .
